data_2231453
loop_
_publ_author_name
'Qiao, Yanling'
'Cui, Jichun'
'Pan, Zhaoling'
'Liu, Peipei'
'Yin, Handong'

_publ_section_title
;
 (<i>E</i>)-4-[2-(2-Hydroxybenzoyl)hydrazinylidene]pentanoic acid
;
_journal_coeditor_code CV5127
_journal_issue 9
_journal_name_full 'Acta Crystallographica Section E'
_journal_page_first o2415
_journal_paper_doi 10.1107/S1600536811033988
_journal_volume 67
_journal_year 2011
_chemical_formula_iupac 'C12 H14 N2 O4'
_chemical_formula_moiety 'C12 H14 N2 O4'
_chemical_formula_sum 'C12 H14 N2 O4'
_chemical_formula_weight 250.25
_chemical_name_systematic
;
(<i>E</i>)-4-[2-(2-Hydroxybenzoyl)hydrazinylidene]pentanoic acid
;
_space_group_IT_number 15
_symmetry_cell_setting monoclinic
_symmetry_space_group_name_Hall '-C 2yc'
_symmetry_space_group_name_H-M 'C 1 2/c 1'
_atom_sites_solution_hydrogens geom
_atom_sites_solution_primary direct
_atom_sites_solution_secondary difmap
_audit_creation_method SHELXL-97
_cell_angle_alpha 90.00
_cell_angle_beta 118.5600(10)
_cell_angle_gamma 90.00
_cell_formula_units_Z 8
_cell_length_a 24.445(2)
_cell_length_b 8.4683(8)
_cell_length_c 13.1204(12)
_cell_measurement_reflns_used 770
_cell_measurement_temperature 298(2)
_cell_measurement_theta_max 20.687
_cell_measurement_theta_min 2.586
_cell_volume 2385.5(4)
_computing_cell_refinement 'SAINT (Bruker, 2007)'
_computing_data_collection 'SMART (Bruker, 2007)'
_computing_data_reduction 'SAINT (Bruker, 2007)'
_computing_molecular_graphics 'SHELXTL (Sheldrick, 2008)'
_computing_publication_material 'SHELXTL  (Sheldrick, 2008)'
_computing_structure_refinement 'SHELXL97 (Sheldrick, 2008)'
_computing_structure_solution 'SHELXS97 (Sheldrick, 2008)'
_diffrn_ambient_temperature 298(2)
_diffrn_measured_fraction_theta_full 0.992
_diffrn_measured_fraction_theta_max 0.992
_diffrn_measurement_device_type 'Bruker SMART 1000'
_diffrn_measurement_method '\f and \w scans'
_diffrn_radiation_monochromator graphite
_diffrn_radiation_source 'fine-focus sealed tube'
_diffrn_radiation_type MoK\a
_diffrn_radiation_wavelength 0.71073
_diffrn_reflns_av_R_equivalents 0.0619
_diffrn_reflns_av_sigmaI/netI 0.0728
_diffrn_reflns_limit_h_max 14
_diffrn_reflns_limit_h_min -28
_diffrn_reflns_limit_k_max 9
_diffrn_reflns_limit_k_min -10
_diffrn_reflns_limit_l_max 15
_diffrn_reflns_limit_l_min -15
_diffrn_reflns_number 5738
_diffrn_reflns_theta_full 25.01
_diffrn_reflns_theta_max 25.01
_diffrn_reflns_theta_min 1.90
_exptl_absorpt_coefficient_mu 0.106
_exptl_absorpt_correction_T_max 0.9822
_exptl_absorpt_correction_T_min 0.9539
_exptl_absorpt_correction_type multi-scan
_exptl_absorpt_process_details '(SADABS; Bruker, 2001)'
_exptl_crystal_colour colourless
_exptl_crystal_density_diffrn 1.394
_exptl_crystal_density_method 'not measured'
_exptl_crystal_description block
_exptl_crystal_F_000 1056
_exptl_crystal_size_max 0.45
_exptl_crystal_size_mid 0.20
_exptl_crystal_size_min 0.17
_refine_diff_density_max 0.230
_refine_diff_density_min -0.264
_refine_ls_extinction_method none
_refine_ls_goodness_of_fit_ref 1.000
_refine_ls_hydrogen_treatment constr
_refine_ls_matrix_type full
_refine_ls_number_parameters 164
_refine_ls_number_reflns 2092
_refine_ls_number_restraints 0
_refine_ls_restrained_S_all 1.000
_refine_ls_R_factor_all 0.1217
_refine_ls_R_factor_gt 0.0480
_refine_ls_shift/su_max 0.000
_refine_ls_shift/su_mean 0.000
_refine_ls_structure_factor_coef Fsqd
_refine_ls_weighting_details 'calc w=1/[\s^2^(Fo^2^)+(0.0385P)^2^] where P=(Fo^2^+2Fc^2^)/3'
_refine_ls_weighting_scheme calc
_refine_ls_wR_factor_gt 0.0886
_refine_ls_wR_factor_ref 0.1142
_reflns_number_gt 1013
_reflns_number_total 2092
_reflns_threshold_expression I>2\s(I)
_cod_data_source_file cv5127.cif
_cod_data_source_block I
_cod_original_cell_volume 2385.6(4)
_cod_original_sg_symbol_H-M C2/c
_cod_database_code 2231453
_cod_database_fobs_code 2231453

loop_
_symmetry_equiv_pos_as_xyz
'x, y, z'
'-x, y, -z+1/2'
'x+1/2, y+1/2, z'
'-x+1/2, y+1/2, -z+1/2'
'-x, -y, -z'
'x, -y, z-1/2'
'-x+1/2, -y+1/2, -z'
'x+1/2, -y+1/2, z-1/2'

loop_
_atom_site_type_symbol
_atom_site_label
_atom_site_fract_x
_atom_site_fract_y
_atom_site_fract_z
_atom_site_U_iso_or_equiv
_atom_site_adp_type
_atom_site_calc_flag
_atom_site_refinement_flags
_atom_site_occupancy
_atom_site_symmetry_multiplicity
N N1 0.39247(9) 0.4503(3) 0.29554(19) 0.0352(6) Uani d . 1 1
N N2 0.45430(9) 0.4964(3) 0.34082(18) 0.0351(6) Uani d . 1 1
H H2 0.4823 0.4263 0.3536 0.042 Uiso calc R 1 1
O O1 0.18399(10) 0.3011(3) 0.2303(2) 0.0700(7) Uani d . 1 1
H H1 0.1496 0.2591 0.2013 0.105 Uiso calc R 1 1
O O2 0.17818(9) 0.2415(2) 0.0602(2) 0.0586(7) Uani d . 1 1
O O3 0.43347(9) 0.7535(2) 0.35295(18) 0.0528(6) Uani d . 1 1
O O4 0.57296(8) 0.4200(2) 0.43211(16) 0.0447(6) Uani d . 1 1
H H4 0.6050 0.3692 0.4522 0.067 Uiso calc R 1 1
C C1 0.20548(13) 0.2976(3) 0.1566(3) 0.0429(8) Uani d . 1 1
C C2 0.26898(12) 0.3703(3) 0.2044(3) 0.0485(9) Uani d . 1 1
H H2A 0.2796 0.4225 0.2774 0.058 Uiso calc R 1 1
H H2B 0.2689 0.4491 0.1506 0.058 Uiso calc R 1 1
C C3 0.31687(12) 0.2454(3) 0.2235(3) 0.0445(8) Uani d . 1 1
H H3A 0.3143 0.1641 0.2732 0.053 Uiso calc R 1 1
H H3B 0.3062 0.1969 0.1494 0.053 Uiso calc R 1 1
C C4 0.38293(12) 0.3024(3) 0.2768(2) 0.0367(8) Uani d . 1 1
C C5 0.43127(12) 0.1791(3) 0.3004(3) 0.0488(9) Uani d . 1 1
H H5A 0.4466 0.1895 0.2456 0.073 Uiso calc R 1 1
H H5B 0.4133 0.0763 0.2931 0.073 Uiso calc R 1 1
H H5C 0.4651 0.1924 0.3776 0.073 Uiso calc R 1 1
C C6 0.47095(13) 0.6478(4) 0.3649(2) 0.0352(7) Uani d . 1 1
C C7 0.53770(12) 0.6864(3) 0.4048(2) 0.0333(7) Uani d . 1 1
C C8 0.58579(12) 0.5776(3) 0.4357(2) 0.0337(7) Uani d . 1 1
C C9 0.64610(13) 0.6295(4) 0.4698(2) 0.0461(8) Uani d . 1 1
H H9 0.6779 0.5562 0.4897 0.055 Uiso calc R 1 1
C C10 0.65900(15) 0.7874(4) 0.4743(3) 0.0570(10) Uani d . 1 1
H H10 0.6994 0.8208 0.4969 0.068 Uiso calc R 1 1
C C11 0.61268(15) 0.8956(4) 0.4456(3) 0.0583(10) Uani d . 1 1
H H11 0.6215 1.0029 0.4492 0.070 Uiso calc R 1 1
C C12 0.55293(13) 0.8455(3) 0.4115(2) 0.0457(8) Uani d . 1 1
H H12 0.5217 0.9205 0.3922 0.055 Uiso calc R 1 1

loop_
_atom_site_aniso_label
_atom_site_aniso_U_11
_atom_site_aniso_U_22
_atom_site_aniso_U_33
_atom_site_aniso_U_12
_atom_site_aniso_U_13
_atom_site_aniso_U_23
N1 0.0219(14) 0.0424(16) 0.0391(16) -0.0016(11) 0.0127(11) 0.0005(12)
N2 0.0233(13) 0.0326(14) 0.0479(16) -0.0001(11) 0.0160(12) -0.0001(12)
O1 0.0452(14) 0.0932(19) 0.0764(18) -0.0259(12) 0.0329(13) -0.0195(15)
O2 0.0395(13) 0.0633(16) 0.0669(17) -0.0156(11) 0.0206(12) -0.0133(13)
O3 0.0373(12) 0.0370(13) 0.0851(17) 0.0070(10) 0.0301(12) 0.0027(12)
O4 0.0293(11) 0.0377(13) 0.0612(15) 0.0056(9) 0.0167(10) 0.0010(11)
C1 0.0274(18) 0.0371(19) 0.061(3) 0.0012(14) 0.0184(18) 0.0041(18)
C2 0.0297(17) 0.0404(18) 0.070(2) -0.0044(14) 0.0190(16) 0.0016(17)
C3 0.0279(17) 0.0460(19) 0.057(2) -0.0046(14) 0.0180(16) -0.0035(16)
C4 0.0302(17) 0.0376(19) 0.042(2) -0.0009(14) 0.0172(15) 0.0004(15)
C5 0.0409(19) 0.0369(18) 0.070(2) -0.0001(14) 0.0278(17) -0.0053(16)
C6 0.0304(17) 0.040(2) 0.0349(19) 0.0011(15) 0.0157(14) 0.0011(15)
C7 0.0273(16) 0.0350(18) 0.0343(18) -0.0020(13) 0.0122(14) -0.0014(14)
C8 0.0319(17) 0.0339(18) 0.0371(19) -0.0036(14) 0.0179(15) -0.0028(14)
C9 0.0299(18) 0.054(2) 0.054(2) -0.0030(15) 0.0196(17) -0.0033(17)
C10 0.038(2) 0.069(3) 0.058(2) -0.0189(19) 0.0188(18) -0.005(2)
C11 0.053(2) 0.047(2) 0.067(3) -0.0174(18) 0.022(2) -0.0002(18)
C12 0.042(2) 0.039(2) 0.049(2) -0.0028(15) 0.0163(17) 0.0008(16)

loop_
_atom_type_symbol
_atom_type_description
_atom_type_scat_dispersion_real
_atom_type_scat_dispersion_imag
_atom_type_scat_source
C C 0.0033 0.0016 'International Tables Vol C Tables 4.2.6.8 and 6.1.1.4'
H H 0.0000 0.0000 'International Tables Vol C Tables 4.2.6.8 and 6.1.1.4'
O O 0.0106 0.0060 'International Tables Vol C Tables 4.2.6.8 and 6.1.1.4'
N N 0.0061 0.0033 'International Tables Vol C Tables 4.2.6.8 and 6.1.1.4'

loop_
_geom_angle_atom_site_label_1
_geom_angle_atom_site_label_2
_geom_angle_atom_site_label_3
_geom_angle
C4 N1 N2 114.8(2)
C6 N2 N1 121.1(2)
C6 N2 H2 119.5
N1 N2 H2 119.5
C1 O1 H1 109.5
C8 O4 H4 109.5
O2 C1 O1 124.6(3)
O2 C1 C2 122.8(3)
O1 C1 C2 112.5(3)
C1 C2 C3 110.3(2)
C1 C2 H2A 109.6
C3 C2 H2A 109.6
C1 C2 H2B 109.6
C3 C2 H2B 109.6
H2A C2 H2B 108.1
C4 C3 C2 115.4(2)
C4 C3 H3A 108.4
C2 C3 H3A 108.4
C4 C3 H3B 108.4
C2 C3 H3B 108.4
H3A C3 H3B 107.5
N1 C4 C5 126.3(2)
N1 C4 C3 117.5(2)
C5 C4 C3 116.2(2)
C4 C5 H5A 109.5
C4 C5 H5B 109.5
H5A C5 H5B 109.5
C4 C5 H5C 109.5
H5A C5 H5C 109.5
H5B C5 H5C 109.5
O3 C6 N2 122.8(3)
O3 C6 C7 120.4(3)
N2 C6 C7 116.8(2)
C12 C7 C8 117.4(3)
C12 C7 C6 116.7(2)
C8 C7 C6 125.9(3)
O4 C8 C9 120.7(2)
O4 C8 C7 119.2(2)
C9 C8 C7 120.1(3)
C10 C9 C8 120.6(3)
C10 C9 H9 119.7
C8 C9 H9 119.7
C11 C10 C9 120.1(3)
C11 C10 H10 120.0
C9 C10 H10 120.0
C10 C11 C12 119.7(3)
C10 C11 H11 120.1
C12 C11 H11 120.1
C11 C12 C7 122.1(3)
C11 C12 H12 119.0
C7 C12 H12 119.0

loop_
_geom_bond_atom_site_label_1
_geom_bond_atom_site_label_2
_geom_bond_distance
N1 C4 1.276(3)
N1 N2 1.390(3)
N2 C6 1.337(3)
N2 H2 0.8600
O1 C1 1.303(3)
O1 H1 0.8200
O2 C1 1.209(3)
O3 C6 1.236(3)
O4 C8 1.366(3)
O4 H4 0.8200
C1 C2 1.501(4)
C2 C3 1.507(3)
C2 H2A 0.9700
C2 H2B 0.9700
C3 C4 1.500(3)
C3 H3A 0.9700
C3 H3B 0.9700
C4 C5 1.494(3)
C5 H5A 0.9600
C5 H5B 0.9600
C5 H5C 0.9600
C6 C7 1.492(3)
C7 C12 1.390(3)
C7 C8 1.393(3)
C8 C9 1.392(3)
C9 C10 1.368(4)
C9 H9 0.9300
C10 C11 1.363(4)
C10 H10 0.9300
C11 C12 1.374(4)
C11 H11 0.9300
C12 H12 0.9300

loop_
_geom_hbond_atom_site_label_D
_geom_hbond_atom_site_label_H
_geom_hbond_atom_site_label_A
_geom_hbond_site_symmetry_A
_geom_hbond_distance_DH
_geom_hbond_distance_HA
_geom_hbond_distance_DA
_geom_hbond_angle_DHA
O4 H4 O2 8_556 0.82 1.91 2.679(3) 155.1
O1 H1 O3 4_545 0.82 1.80 2.570(3) 154.9
N2 H2 O4 . 0.86 1.95 2.635(3) 136.1

loop_
_cod_related_entry_id
_cod_related_entry_database
_cod_related_entry_code
1 ChemSpider 30656916
